data_7134986
loop_
_publ_author_name
'Yan, Qin-Yuan'
'Han, Song-De'
'Xu, Ting'
'Ji, Cui-Xian'
'Lv, Lin-Lin'
'Yao, Zhao-Quan'
'Zhao, Jiong-Peng'
'Liu, Fu-Chen'

_publ_section_title
;
 Organic ammonium modulated mixed-valence multiferroics exhibiting large
 spontaneous strain and exchange bias.
;
_journal_issue 84
_journal_name_full 'Chemical communications (Cambridge, England)'
_journal_page_first 16412
_journal_page_last 16415
_journal_paper_doi 10.1039/d5cc03844h
_journal_volume 61
_journal_year 2025
_chemical_formula_moiety 'C9 H9 Fe3 O18, C3 H12 N2, H2 O'
_chemical_formula_sum 'C12 H23 Fe3 N2 O19'
_chemical_formula_weight 666.87
_space_group_crystal_system trigonal
_space_group_IT_number 167
_space_group_name_Hall '-R 3 2"c'
_space_group_name_H-M_alt 'R -3 c :H'
_atom_sites_solution_hydrogens mixed
_atom_sites_solution_primary iterative
_audit_creation_date 2025-06-02
_audit_creation_method
;
Olex2 1.5-ac6-020
(compiled 2024.02.14 svn.r2f8d729c for Rigaku Oxford Diffraction, GUI svn.r6966)
;
_audit_update_record
;
2025-07-07 deposited with the CCDC.	2025-09-15 downloaded from the CCDC.
;
_cell_angle_alpha 90
_cell_angle_beta 90
_cell_angle_gamma 120
_cell_formula_units_Z 6
_cell_length_a 8.2548(6)
_cell_length_b 8.2548(6)
_cell_length_c 63.391(5)
_cell_measurement_reflns_used 1932
_cell_measurement_temperature 403.00(10)
_cell_measurement_theta_max 29.8670
_cell_measurement_theta_min 5.2770
_cell_volume 3740.9(5)
_computing_cell_refinement 'CrysAlisPro 1.171.42.49 (Rigaku OD, 2022)'
_computing_data_collection 'CrysAlisPro 1.171.42.49 (Rigaku OD, 2022)'
_computing_data_reduction 'CrysAlisPro 1.171.42.49 (Rigaku OD, 2022)'
_computing_molecular_graphics 'Olex2 1.5-ac6-020 (Dolomanov et al., 2009)'
_computing_publication_material 'Olex2 1.5-ac6-020 (Dolomanov et al., 2009)'
_computing_structure_refinement 'SHELXL 2019/3 (Sheldrick, 2015)'
_computing_structure_solution 'olex2.solve 1.5-ac6-020 (Bourhis et al., 2015)'
_diffrn_ambient_environment air
_diffrn_ambient_temperature 403.00(10)
_diffrn_detector 'Hybrid Pixel Array Detector'
_diffrn_detector_area_resol_mean 5.8140
_diffrn_measured_fraction_theta_full 0.993
_diffrn_measured_fraction_theta_max 0.930
_diffrn_measurement_details
;
List of Runs (angles in degrees, time in seconds):

  # Type    Start    End  Width  t~exp~   \w     \q     \k     \f   Frames
#--------------------------------------------------------------------------
  1  \w    -26.00  28.00   0.50    4.16    --    0.00 -57.00 150.00  108
  2  \w    -87.00 -20.00   0.50    4.16    --    0.00 -77.00 -60.00  134
;
_diffrn_measurement_device 'four-circle diffractometer'
_diffrn_measurement_device_type 'XtaLAB AFC12 (RINC): Kappa dual offset/far'
_diffrn_measurement_method '\w scans'
_diffrn_orient_matrix_type 'CrysAlisPro convention (1999,Acta A55,543-557)'
_diffrn_orient_matrix_UB_11 0.0325806000
_diffrn_orient_matrix_UB_12 0.0715563000
_diffrn_orient_matrix_UB_13 -0.0077322000
_diffrn_orient_matrix_UB_21 -0.0548312000
_diffrn_orient_matrix_UB_22 0.0348394000
_diffrn_orient_matrix_UB_23 0.0046094000
_diffrn_orient_matrix_UB_31 0.0760214000
_diffrn_orient_matrix_UB_32 0.0591646000
_diffrn_orient_matrix_UB_33 0.0066493000
_diffrn_radiation_monochromator mirror
_diffrn_radiation_probe x-ray
_diffrn_radiation_type 'Mo K\a'
_diffrn_radiation_wavelength 0.71073
_diffrn_reflns_av_R_equivalents 0.0778
_diffrn_reflns_av_unetI/netI 0.0587
_diffrn_reflns_Laue_measured_fraction_full 0.993
_diffrn_reflns_Laue_measured_fraction_max 0.930
_diffrn_reflns_limit_h_max 10
_diffrn_reflns_limit_h_min -11
_diffrn_reflns_limit_k_max 10
_diffrn_reflns_limit_k_min -11
_diffrn_reflns_limit_l_max 84
_diffrn_reflns_limit_l_min -78
_diffrn_reflns_number 5423
_diffrn_reflns_point_group_measured_fraction_full 0.993
_diffrn_reflns_point_group_measured_fraction_max 0.930
_diffrn_reflns_theta_full 25.242
_diffrn_reflns_theta_max 29.822
_diffrn_reflns_theta_min 3.839
_diffrn_source 'micro-focus sealed X-ray tube'
_diffrn_source_type 'Rigaku (Mo) X-ray Source'
_exptl_absorpt_coefficient_mu 1.809
_exptl_absorpt_correction_T_max 1.00000
_exptl_absorpt_correction_T_min 0.50862
_exptl_absorpt_correction_type multi-scan
_exptl_absorpt_process_details
;
CrysAlisPro 1.171.42.49 (Rigaku Oxford Diffraction, 2022)
Empirical absorption correction using spherical harmonics,
implemented in SCALE3 ABSPACK scaling algorithm.
;
_exptl_crystal_colour black
_exptl_crystal_colour_primary black
_exptl_crystal_density_diffrn 1.776
_exptl_crystal_description block
_exptl_crystal_F_000 2034
_exptl_crystal_preparation 'Magnetic properties'
_exptl_crystal_size_max 0.2
_exptl_crystal_size_mid 0.12
_exptl_crystal_size_min 0.1
_refine_diff_density_max 0.301
_refine_diff_density_min -0.393
_refine_diff_density_rms 0.081
_refine_ls_extinction_method none
_refine_ls_goodness_of_fit_ref 1.047
_refine_ls_hydrogen_treatment constr
_refine_ls_matrix_type full
_refine_ls_number_parameters 101
_refine_ls_number_reflns 1124
_refine_ls_number_restraints 112
_refine_ls_restrained_S_all 1.015
_refine_ls_R_factor_all 0.0458
_refine_ls_R_factor_gt 0.0346
_refine_ls_shift/su_max 0.002
_refine_ls_shift/su_mean 0.000
_refine_ls_structure_factor_coef Fsqd
_refine_ls_weighting_details 'w=1/[\s^2^(Fo^2^)+(0.0401P)^2^+4.4057P] where P=(Fo^2^+2Fc^2^)/3'
_refine_ls_weighting_scheme calc
_refine_ls_wR_factor_gt 0.0947
_refine_ls_wR_factor_ref 0.1023
_reflns_Friedel_coverage 0.000
_reflns_number_gt 848
_reflns_number_total 1124
_reflns_threshold_expression 'I > 2\s(I)'
_cod_data_source_file d5cc03844h2.cif
_cod_data_source_block 1HTP
_cod_depositor_comments 'Adding full bibliography for 7134983--7134988.cif.'
_cod_original_cell_volume 3740.9(6)
_cod_original_sg_symbol_H-M 'R -3 c'
_cod_database_code 7134986
_shelx_shelxl_version_number 2019/3
_shelx_space_group_comment
;
The symmetry employed for this shelxl refinement is uniquely defined
by the following loop, which should always be used as a source of
symmetry information in preference to the above space-group names.
They are only intended as comments.
;
_shelx_estimated_absorpt_t_max 0.840
_shelx_estimated_absorpt_t_min 0.714
_olex2_refinement_description
;
1. Fixed Uiso
 At 1.2 times of:
  All C(H) groups, All C(H,H) groups, All N(H,H) groups, All N(H,H,H) groups
 At 1.5 times of:
  All C(H,H,H) groups, All O(H,H) groups
2. Restrained distances
 N1-C1 = N2-C3 = N2-C2 = C1-C2
 1.48 with sigma of 0.02
 N2-C1
 2.5 with sigma of 0.02
 N2-C3 = N2-C2 = C1-C2 = N1-C1
 1.48 with sigma of 0.02
3. Rigid bond restraints
 N1, C3, O1
 with sigma for 1-2 distances of 0.01 and sigma for 1-3 distances of 0.01
 C1, N1, C2, N2, C3, O1
 with sigma for 1-2 distances of 0.01 and sigma for 1-3 distances of 0.01
4. Uiso/Uaniso restraints and constraints
C3 \\sim N1 \\sim O1: within 3.8A with sigma of 0.01 and sigma for terminal
atoms of 0.03 within 3.8A
N1 \\sim C1 \\sim C2 \\sim N2 \\sim C3 \\sim O1: within 3.8A with sigma of 0.01
and sigma for terminal atoms of 0.03 within 3.8A
Uanis(N1) \\sim Ueq, Uanis(C1) \\sim Ueq, Uanis(C2) \\sim Ueq, Uanis(N2) \\sim
Ueq, Uanis(C3) \\sim Ueq, Uanis(O1) \\sim Ueq: with sigma of 0.01 and sigma for
terminal atoms of 0.2
5. Others
 Fixed Sof: N1(0.166667) H1A(0.166667) H1C(0.166667) H1B(0.166667)
 C3(0.166667) H3A(0.166667) H3B(0.166667) H3C(0.166667) O1(0.166667)
 H1F(0.166667) H1G(0.166667) C2(0.166667) H2A(0.166667) H2B(0.166667)
 N2(0.166667) H2D(0.166667) H2C(0.166667) C1(0.166667) H1D(0.166667)
 H1E(0.166667)
6.a Riding coordinates:
 N1(H1A,H1C,H1B), C3(H3A,H3B,H3C), O1(H1F,H1G), N2(H2D,H2C), C1(H1D,H1E)
6.b Secondary CH2 refined with riding coordinates:
 C2(H2A,H2B)
6.c Aromatic/amide H refined with riding coordinates:
 C4(H4), C5(H5)
;
_olex2_submission_special_instructions 'No special instructions were received'
_oxdiff_exptl_absorpt_empirical_details
;
Empirical correction (ABSPACK) includes:
- Absorption correction using spherical harmonics
- Frame scaling
;
_oxdiff_exptl_absorpt_empirical_full_max 1.340
_oxdiff_exptl_absorpt_empirical_full_min 0.734

loop_
_space_group_symop_operation_xyz
'x, y, z'
'-y, x-y, z'
'-x+y, -x, z'
'y, x, -z+1/2'
'x-y, -y, -z+1/2'
'-x, -x+y, -z+1/2'
'x+2/3, y+1/3, z+1/3'
'-y+2/3, x-y+1/3, z+1/3'
'-x+y+2/3, -x+1/3, z+1/3'
'y+2/3, x+1/3, -z+5/6'
'x-y+2/3, -y+1/3, -z+5/6'
'-x+2/3, -x+y+1/3, -z+5/6'
'x+1/3, y+2/3, z+2/3'
'-y+1/3, x-y+2/3, z+2/3'
'-x+y+1/3, -x+2/3, z+2/3'
'y+1/3, x+2/3, -z+7/6'
'x-y+1/3, -y+2/3, -z+7/6'
'-x+1/3, -x+y+2/3, -z+7/6'
'-x, -y, -z'
'y, -x+y, -z'
'x-y, x, -z'
'-y, -x, z-1/2'
'-x+y, y, z-1/2'
'x, x-y, z-1/2'
'-x+2/3, -y+1/3, -z+1/3'
'y+2/3, -x+y+1/3, -z+1/3'
'x-y+2/3, x+1/3, -z+1/3'
'-y+2/3, -x+1/3, z-1/6'
'-x+y+2/3, y+1/3, z-1/6'
'x+2/3, x-y+1/3, z-1/6'
'-x+1/3, -y+2/3, -z+2/3'
'y+1/3, -x+y+2/3, -z+2/3'
'x-y+1/3, x+2/3, -z+2/3'
'-y+1/3, -x+2/3, z+1/6'
'-x+y+1/3, y+2/3, z+1/6'
'x+1/3, x-y+2/3, z+1/6'

loop_
_atom_site_label
_atom_site_type_symbol
_atom_site_fract_x
_atom_site_fract_y
_atom_site_fract_z
_atom_site_U_iso_or_equiv
_atom_site_adp_type
_atom_site_occupancy
_atom_site_site_symmetry_order
_atom_site_calc_flag
_atom_site_refinement_flags_posn
_atom_site_refinement_flags_adp
_atom_site_refinement_flags_occupancy
_atom_site_disorder_assembly
_atom_site_disorder_group
Fe2 Fe 0.666667 0.333333 0.333333 0.0211(2) Uani 1 6 d S T P . .
Fe1 Fe 0.333333 0.666667 0.27812(2) 0.02448(19) Uani 1 3 d S T P . .
O4 O 0.6763(2) 0.5383(2) 0.31538(2) 0.0382(4) Uani 1 1 d . . . . .
O3 O 0.5532(2) 0.6725(2) 0.29646(3) 0.0478(4) Uani 1 1 d . . . . .
O2 O 0.3173(3) 0.4448(3) 0.25982(3) 0.0590(5) Uani 1 1 d . . . . .
C4 C 0.5423(3) 0.5452(4) 0.30727(3) 0.0406(5) Uani 1 1 d . . . . .
H4 H 0.423318 0.444149 0.309678 0.049 Uiso 1 1 calc R U . . .
C5 C 0.4471(4) 0.4471(4) 0.250000 0.0446(7) Uani 1 2 d S T P . .
H5 H 0.559775 0.559775 0.250000 0.054 Uiso 1 2 calc R U P . .
N1 N 0.071(3) 0.117(3) 0.2201(3) 0.070(5) Uani 0.1667 1 d D U P A -1
H1A H 0.045328 0.080325 0.206731 0.084 Uiso 0.1667 1 d R U P A -1
H1C H 0.043808 0.207055 0.222551 0.084 Uiso 0.1667 1 d R U P A -1
H1B H 0.192298 0.161015 0.222551 0.084 Uiso 0.1667 1 d R U P A -1
C3 C -0.012(7) -0.049(4) 0.2955(3) 0.081(8) Uani 0.1667 1 d D U P A -1
H3A H 0.033014 0.083090 0.296721 0.121 Uiso 0.1667 1 d R U P A -1
H3B H 0.087744 -0.072760 0.298761 0.121 Uiso 0.1667 1 d R U P A -1
H3C H -0.113256 -0.115660 0.305201 0.121 Uiso 0.1667 1 d R U P A -1
O1 O -0.013(8) -0.068(3) 0.1876(3) 0.144(13) Uani 0.1667 1 d . U P B -1
H1F H -0.099068 -0.166428 0.191969 0.216 Uiso 0.1667 1 d R U P B -1
H1G H 0.063692 -0.089228 0.187249 0.216 Uiso 0.1667 1 d R U P B -1
C2 C 0.015(9) 0.031(4) 0.2569(2) 0.074(5) Uani 0.1667 1 d D U P A -1
H2A H 0.148689 0.081339 0.258152 0.089 Uiso 0.1667 1 calc R U P A -1
H2B H -0.008970 0.133466 0.259372 0.089 Uiso 0.1667 1 calc R U P A -1
N2 N -0.078(3) -0.108(3) 0.2736(3) 0.069(5) Uani 0.1667 1 d D U P A -1
H2D H -0.076935 -0.213697 0.271205 0.083 Uiso 0.1667 1 d R U P A -1
H2C H -0.195915 -0.133677 0.272655 0.083 Uiso 0.1667 1 d R U P A -1
C1 C -0.042(4) -0.037(4) 0.2349(2) 0.070(5) Uani 0.1667 1 d D U P A -1
H1D H -0.026496 -0.139388 0.229944 0.084 Uiso 0.1667 1 d R U P A -1
H1E H -0.173036 -0.074658 0.232824 0.084 Uiso 0.1667 1 d R U P A -1

loop_
_atom_site_aniso_label
_atom_site_aniso_U_11
_atom_site_aniso_U_22
_atom_site_aniso_U_33
_atom_site_aniso_U_23
_atom_site_aniso_U_13
_atom_site_aniso_U_12
Fe2 0.0216(2) 0.0216(2) 0.0202(3) 0.000 0.000 0.01079(12)
Fe1 0.0238(2) 0.0238(2) 0.0259(3) 0.000 0.000 0.01188(11)
O4 0.0361(8) 0.0358(8) 0.0432(8) 0.0124(6) -0.0027(6) 0.0184(6)
O3 0.0448(9) 0.0453(9) 0.0556(9) 0.0167(7) -0.0089(7) 0.0242(8)
O2 0.0502(10) 0.0523(11) 0.0711(11) -0.0222(8) 0.0193(9) 0.0231(9)
C4 0.0348(10) 0.0412(11) 0.0462(11) 0.0127(9) -0.0024(8) 0.0193(10)
C5 0.0430(12) 0.0430(12) 0.0508(17) -0.0087(7) 0.0087(7) 0.0237(14)
N1 0.068(10) 0.077(9) 0.091(10) 0.011(8) -0.003(8) 0.055(8)
C3 0.048(10) 0.090(17) 0.103(9) 0.019(9) -0.002(13) 0.033(17)
O1 0.110(13) 0.116(17) 0.166(14) 0.003(13) 0.024(16) 0.026(19)
C2 0.068(7) 0.071(7) 0.088(7) 0.004(6) 0.006(6) 0.038(6)
N2 0.066(7) 0.067(7) 0.086(7) 0.002(6) 0.011(6) 0.042(5)
C1 0.068(7) 0.071(7) 0.081(8) 0.000(6) 0.010(6) 0.042(6)

loop_
_atom_type_symbol
_atom_type_description
_atom_type_scat_dispersion_real
_atom_type_scat_dispersion_imag
_atom_type_scat_source
C C 0.0033 0.0016 'International Tables Vol C Tables 4.2.6.8 and 6.1.1.4'
H H 0.0000 0.0000 'International Tables Vol C Tables 4.2.6.8 and 6.1.1.4'
Fe Fe 0.3463 0.8444 'International Tables Vol C Tables 4.2.6.8 and 6.1.1.4'
N N 0.0061 0.0033 'International Tables Vol C Tables 4.2.6.8 and 6.1.1.4'
O O 0.0106 0.0060 'International Tables Vol C Tables 4.2.6.8 and 6.1.1.4'

loop_
_geom_angle_atom_site_label_1
_geom_angle_atom_site_label_2
_geom_angle_atom_site_label_3
_geom_angle
_geom_angle_site_symmetry_1
_geom_angle_site_symmetry_3
_geom_angle_publ_flag
O4 Fe2 O4 91.04(6) 3_665 2_655 ?
O4 Fe2 O4 88.97(6) 2_655 31_655 ?
O4 Fe2 O4 88.97(6) 3_665 32 ?
O4 Fe2 O4 88.97(6) . 32 ?
O4 Fe2 O4 180.0 . 31_655 ?
O4 Fe2 O4 88.98(6) . 33_545 ?
O4 Fe2 O4 88.97(6) 3_665 31_655 ?
O4 Fe2 O4 91.03(6) 3_665 . ?
O4 Fe2 O4 88.97(6) 2_655 33_545 ?
O4 Fe2 O4 180.0 3_665 33_545 ?
O4 Fe2 O4 91.02(6) 31_655 33_545 ?
O4 Fe2 O4 91.03(6) 2_655 . ?
O4 Fe2 O4 91.03(6) 32 33_545 ?
O4 Fe2 O4 180.0 2_655 32 ?
O4 Fe2 O4 91.02(6) 31_655 32 ?
O3 Fe1 O3 93.19(7) 3_565 2_665 ?
O3 Fe1 O3 93.19(7) 3_565 . ?
O3 Fe1 O3 93.19(7) . 2_665 ?
O2 Fe1 O3 175.77(7) 3_565 . ?
O2 Fe1 O3 175.77(6) . 2_665 ?
O2 Fe1 O3 84.02(7) . 3_565 ?
O2 Fe1 O3 84.03(7) 3_565 2_665 ?
O2 Fe1 O3 90.15(7) 3_565 3_565 ?
O2 Fe1 O3 175.77(6) 2_665 3_565 ?
O2 Fe1 O3 84.02(7) 2_665 . ?
O2 Fe1 O3 90.15(7) 2_665 2_665 ?
O2 Fe1 O3 90.15(7) . . ?
O2 Fe1 O2 92.78(8) 3_565 . ?
O2 Fe1 O2 92.79(8) 3_565 2_665 ?
O2 Fe1 O2 92.78(8) . 2_665 ?
C4 O4 Fe2 127.61(15) . . ?
C4 O3 Fe1 126.22(17) . . ?
C5 O2 Fe1 125.9(2) . . ?
O4 C4 H4 117.0 . . ?
O3 C4 O4 125.9(2) . . ?
O3 C4 H4 117.0 . . ?
O2 C5 O2 127.4(3) 4 . ?
O2 C5 H5 116.3 4 . ?
O2 C5 H5 116.3 . . ?
H1A N1 H1C 109.5 . . ?
H1A N1 H1B 109.5 . . ?
H1C N1 H1B 109.4 . . ?
C1 N1 H1A 111.6 . . ?
C1 N1 H1C 106.9 . . ?
C1 N1 H1B 109.8 . . ?
H3A C3 H3B 109.4 . . ?
H3A C3 H3C 109.4 . . ?
H3B C3 H3C 109.4 . . ?
N2 C3 H3A 108.6 . . ?
N2 C3 H3B 110.1 . . ?
N2 C3 H3C 109.8 . . ?
N1 O1 H1F 75.6 3 . ?
N1 O1 H1G 78.4 3 . ?
H1F O1 H1G 101.5 . . ?
H2A C2 H2B 107.4 . . ?
N2 C2 H2A 108.3 . . ?
N2 C2 H2B 108.3 . . ?
N2 C2 C1 115.9(16) . . ?
C1 C2 H2A 108.3 . . ?
C1 C2 H2B 108.3 . . ?
C3 N2 H2D 107.4 . . ?
C3 N2 H2C 108.5 . . ?
C2 N2 C3 117.1(19) . . ?
C2 N2 H2D 113.1 . . ?
C2 N2 H2C 102.8 . . ?
H2D N2 H2C 107.4 . . ?
N1 C1 C2 108.9(15) . . ?
N1 C1 H1D 104.0 . . ?
N1 C1 H1E 108.4 . . ?
C2 C1 H1D 118.4 . . ?
C2 C1 H1E 109.8 . . ?
H1D C1 H1E 106.9 . . ?

loop_
_geom_bond_atom_site_label_1
_geom_bond_atom_site_label_2
_geom_bond_distance
_geom_bond_site_symmetry_2
_geom_bond_publ_flag
Fe2 O4 2.0072(14) 3_665 ?
Fe2 O4 2.0074(14) 31_655 ?
Fe2 O4 2.0074(14) . ?
Fe2 O4 2.0074(14) 33_545 ?
Fe2 O4 2.0074(14) 32 ?
Fe2 O4 2.0072(14) 2_655 ?
Fe1 O3 2.1355(14) . ?
Fe1 O3 2.1356(14) 2_665 ?
Fe1 O3 2.1355(15) 3_565 ?
Fe1 O2 2.1154(15) 3_565 ?
Fe1 O2 2.1154(15) . ?
Fe1 O2 2.1154(16) 2_665 ?
O4 C4 1.247(3) . ?
O3 C4 1.219(2) . ?
O2 C5 1.231(2) . ?
C4 H4 0.9300 . ?
C5 H5 0.9300 . ?
N1 H1A 0.8898 . ?
N1 H1C 0.8903 . ?
N1 H1B 0.8902 . ?
N1 C1 1.478(14) . ?
C3 H3A 0.9601 . ?
C3 H3B 0.9601 . ?
C3 H3C 0.9606 . ?
C3 N2 1.485(13) . ?
O1 H1F 0.8126 . ?
O1 H1G 0.7383 . ?
C2 H2A 0.9700 . ?
C2 H2B 0.9700 . ?
C2 N2 1.461(14) . ?
C2 C1 1.492(13) . ?
N2 H2D 0.8899 . ?
N2 H2C 0.8899 . ?
C1 H1D 0.9698 . ?
C1 H1E 0.9700 . ?

loop_
_geom_hbond_atom_site_label_D
_geom_hbond_atom_site_label_H
_geom_hbond_atom_site_label_A
_geom_hbond_distance_DH
_geom_hbond_distance_HA
_geom_hbond_distance_DA
_geom_hbond_angle_DHA
_geom_hbond_site_symmetry_A
_geom_hbond_publ_flag
C4 H4 O3 0.93 2.66 3.239(3) 121.3 3_565 yes
N1 H1A O1 0.89 1.62 2.45(3) 154.6 . yes
N1 H1C O3 0.89 2.36 3.052(19) 134.1 5_565 yes
N1 H1B O3 0.89 2.59 3.265(19) 133.3 6_655 yes
N1 H1B O2 0.89 2.14 2.96(2) 153.4 4 yes
C3 H3A O3 0.96 2.72 3.67(2) 171.9 3_565 yes
C3 H3B O3 0.96 2.20 3.13(5) 163.7 2_655 yes
C3 H3C O3 0.96 2.48 3.15(5) 127.2 1_445 yes
O1 H1F O4 0.81 2.64 3.22(6) 129.7 4_445 yes
O1 H1F O3 0.81 2.26 3.07(3) 176.8 4_445 yes
O1 H1G O4 0.74 2.38 3.12(7) 176.1 6_655 yes
N2 H2D O2 0.89 2.35 3.09(2) 140.1 3 yes
N2 H2C O3 0.89 2.41 3.03(2) 126.4 1_445 yes
N2 H2C O2 0.89 2.23 3.08(2) 158.1 2 yes
C1 H1D O2 0.97 2.32 3.09(4) 136.5 5 yes
C1 H1E O2 0.97 2.53 3.19(5) 125.3 6 yes

loop_
_geom_torsion_atom_site_label_1
_geom_torsion_atom_site_label_2
_geom_torsion_atom_site_label_3
_geom_torsion_atom_site_label_4
_geom_torsion
_geom_torsion_site_symmetry_1
_geom_torsion_site_symmetry_2
_geom_torsion_site_symmetry_3
_geom_torsion_site_symmetry_4
_geom_torsion_publ_flag
Fe2 O4 C4 O3 179.81(18) . . . . ?
Fe1 O3 C4 O4 168.58(18) . . . . ?
Fe1 O2 C5 O2 175.68(19) . . . 4 ?
N2 C2 C1 N1 -177(5) . . . . ?
C1 C2 N2 C3 175(4) . . . . ?
